data_4504204
loop_
_publ_author_name
'Won, Tae-Jin'
'Clegg, Jack K.'
'Lindoy, Leonard F.'
'McMurtrie, John C.'

_publ_section_title
;
 Cobalt(II), Copper(II), and Zinc(II) Framework Systems Derived from
 Ditopic Pyridyl-Acetylacetone and Pyridyl-Pyrazole Ligands
;
_journal_issue 5
_journal_name_full 'Crystal Growth &amp; Design'
_journal_page_first 972
_journal_paper_doi 10.1021/cg0700317
_journal_volume 7
_journal_year 2007
_chemical_formula_moiety
;
C20 H20 Cu N2 O4 S2, 0.5(H2 O), (C H Cl3)
;
_chemical_formula_sum 'C21 H22 Cl3 Cu N2 O4.5 S2'
_chemical_formula_weight 608.42
_chemical_name_systematic
; 
 ? 
;
_space_group_IT_number 15
_symmetry_cell_setting monoclinic
_symmetry_space_group_name_Hall '-C 2yc'
_symmetry_space_group_name_H-M 'C 1 2/c 1'
_atom_sites_solution_hydrogens geom
_atom_sites_solution_primary direct
_atom_sites_solution_secondary difmap
_audit_creation_method SHELXL-97
_cell_angle_alpha 90.00
_cell_angle_beta 102.1900(10)
_cell_angle_gamma 90.00
_cell_formula_units_Z 4
_cell_length_a 11.0421(9)
_cell_length_b 14.8315(12)
_cell_length_c 17.5303(15)
_cell_measurement_reflns_used 4705
_cell_measurement_temperature 150(2)
_cell_measurement_theta_max 27.1
_cell_measurement_theta_min 2.334
_cell_volume 2806.2(4)
_computing_cell_refinement 'SAINT (Siemens, 1995)'
_computing_data_collection 'SMART (Siemens, 1995)'
_computing_data_reduction 'SAINT and XPREP (Siemens, 1995)'
_computing_molecular_graphics
;ORTEP-3 (Farrugia, 1997)
WINGX-32 (Farrugia, 1999)
;
_computing_publication_material 'enCIFer 1.0 (CCDC, 2003)'
_computing_structure_refinement 'SHELXL-97 (Sheldrick, 1997)'
_computing_structure_solution 'SIR97 (Altomare, et. al. 1997)'
_diffrn_ambient_temperature 150(2)
_diffrn_measured_fraction_theta_full 0.998
_diffrn_measured_fraction_theta_max 0.960
_diffrn_measurement_device_type 'Siemens SMART 1000 CCD'
_diffrn_measurement_method \w
_diffrn_radiation_monochromator graphite
_diffrn_radiation_source 'sealed tube'
_diffrn_radiation_type MoK\a
_diffrn_radiation_wavelength 0.71073
_diffrn_reflns_av_R_equivalents 0.0268
_diffrn_reflns_av_sigmaI/netI 0.0261
_diffrn_reflns_limit_h_max 14
_diffrn_reflns_limit_h_min -14
_diffrn_reflns_limit_k_max 19
_diffrn_reflns_limit_k_min -19
_diffrn_reflns_limit_l_max 23
_diffrn_reflns_limit_l_min -23
_diffrn_reflns_number 13668
_diffrn_reflns_theta_full 25.00
_diffrn_reflns_theta_max 28.32
_diffrn_reflns_theta_min 2.33
_diffrn_standards_decay_% 0.11
_diffrn_standards_number 109
_exptl_absorpt_coefficient_mu 1.243
_exptl_absorpt_correction_T_max 0.840
_exptl_absorpt_correction_T_min 0.745
_exptl_absorpt_correction_type empirical
_exptl_absorpt_process_details 'SADABS (sheldrick, 1999)'
_exptl_crystal_colour 'light green'
_exptl_crystal_density_diffrn 1.440
_exptl_crystal_density_method 'not measured'
_exptl_crystal_description irregular
_exptl_crystal_F_000 1240
_exptl_crystal_size_max 0.25
_exptl_crystal_size_mid 0.20
_exptl_crystal_size_min 0.14
_refine_diff_density_max 1.363
_refine_diff_density_min -1.034
_refine_diff_density_rms 0.124
_refine_ls_extinction_method none
_refine_ls_goodness_of_fit_ref 1.037
_refine_ls_hydrogen_treatment constr
_refine_ls_matrix_type full
_refine_ls_number_parameters 158
_refine_ls_number_reflns 3366
_refine_ls_number_restraints 0
_refine_ls_restrained_S_all 1.037
_refine_ls_R_factor_all 0.0945
_refine_ls_R_factor_gt 0.0774
_refine_ls_shift/su_max 0.000
_refine_ls_shift/su_mean 0.000
_refine_ls_structure_factor_coef Fsqd
_refine_ls_weighting_details 'calc w=1/[\s^2^(Fo^2^)+(0.1403P)^2^+10.5791P] where P=(Fo^2^+2Fc^2^)/3'
_refine_ls_weighting_scheme calc
_refine_ls_wR_factor_gt 0.2168
_refine_ls_wR_factor_ref 0.2334
_reflns_number_gt 2624
_reflns_number_total 3366
_reflns_threshold_expression >2sigma(I)
_cod_data_source_file cg0700317si20070110_094904.cif
_cod_data_source_block lj55sad
_cod_original_sg_symbol_H-M C2/c
_cod_original_formula_sum 'C21 H22 Cl3 Cu N2 O4.50 S2'
_cod_database_code 4504204

loop_
_symmetry_equiv_pos_as_xyz
'x, y, z'
'-x, y, -z+1/2'
'x+1/2, y+1/2, z'
'-x+1/2, y+1/2, -z+1/2'
'-x, -y, -z'
'x, -y, z-1/2'
'-x+1/2, -y+1/2, -z'
'x+1/2, -y+1/2, z-1/2'

loop_
_atom_site_label
_atom_site_type_symbol
_atom_site_fract_x
_atom_site_fract_y
_atom_site_fract_z
_atom_site_U_iso_or_equiv
_atom_site_adp_type
_atom_site_occupancy
_atom_site_symmetry_multiplicity
_atom_site_calc_flag
_atom_site_refinement_flags
_atom_site_disorder_assembly
_atom_site_disorder_group
Cu1 Cu 0.5000 0.28563(4) 0.7500 0.0382(3) Uani 1 2 d S . .
N1 N 0.0756(3) -0.1147(3) 0.6833(2) 0.0463(9) Uani 1 1 d . . .
S1 S 0.26403(12) 0.07379(9) 0.53961(7) 0.0510(4) Uani 1 1 d . . .
O1 O 0.5526(3) 0.1805(3) 0.6820(2) 0.0626(10) Uani 1 1 d . . .
O2 O 0.3417(3) 0.28618(19) 0.67579(19) 0.0437(7) Uani 1 1 d . . .
C1 C 0.5333(7) 0.0404(6) 0.6165(5) 0.090(2) Uani 1 1 d . . .
H1A H 0.6155 0.0316 0.6499 0.134 Uiso 1 1 calc R . .
H1B H 0.5402 0.0418 0.5617 0.134 Uiso 1 1 calc R . .
H1C H 0.4788 -0.0093 0.6245 0.134 Uiso 1 1 calc R . .
C2 C 0.4793(5) 0.1289(3) 0.6373(3) 0.0530(11) Uani 1 1 d . . .
C3 C 0.3520(4) 0.1493(3) 0.6068(2) 0.0417(9) Uani 1 1 d . . .
C4 C 0.2919(4) 0.2270(3) 0.6272(3) 0.0400(9) Uani 1 1 d . . .
C5 C 0.1586(4) 0.2449(4) 0.5907(3) 0.0498(11) Uani 1 1 d . . .
H5A H 0.1351 0.3047 0.6066 0.075 Uiso 1 1 calc R . .
H5B H 0.1064 0.1990 0.6079 0.075 Uiso 1 1 calc R . .
H5C H 0.1471 0.2428 0.5338 0.075 Uiso 1 1 calc R . .
C6 C 0.1921(4) 0.0037(3) 0.5977(3) 0.0425(9) Uani 1 1 d . . .
C7 C 0.2115(5) 0.0098(3) 0.6787(3) 0.0484(11) Uani 1 1 d . . .
H7 H 0.2647 0.0548 0.7061 0.058 Uiso 1 1 calc R . .
C8 C 0.1525(5) -0.0502(3) 0.7182(3) 0.0506(11) Uani 1 1 d . . .
H8 H 0.1671 -0.0457 0.7735 0.061 Uiso 1 1 calc R . .
C9 C 0.0561(4) -0.1187(3) 0.6052(3) 0.0485(11) Uani 1 1 d . . .
H9 H 0.0009 -0.1634 0.5792 0.058 Uiso 1 1 calc R . .
C10 C 0.1106(4) -0.0624(3) 0.5610(3) 0.0481(11) Uani 1 1 d . . .
H10 H 0.0932 -0.0682 0.5058 0.058 Uiso 1 1 calc R . .
C11 C 0.3133(6) -0.2750(5) 0.6373(4) 0.056(4) Uiso 0.225 1 d PG A 1
H11 H 0.2295 -0.2803 0.6500 0.084 Uiso 0.225 1 d PG A 1
Cl1 Cl 0.3946(9) -0.1902(5) 0.6968(4) 0.0925(11) Uiso 0.225 1 d PG A 1
Cl2 Cl 0.3878(11) -0.3788(4) 0.6566(5) 0.0925(11) Uiso 0.225 1 d PG A 1
Cl3 Cl 0.2929(9) -0.2444(6) 0.5394(4) 0.0925(11) Uiso 0.225 1 d PG . 1
C12 C 0.3529(7) -0.2478(6) 0.6671(5) 0.056(4) Uiso 0.165 1 d PG B 2
H12 H 0.2685 -0.2422 0.6788 0.084 Uiso 0.165 1 d PG B 2
Cl4 Cl 0.3422(12) -0.2177(7) 0.5692(5) 0.0925(11) Uiso 0.165 1 d PG B 2
Cl5 Cl 0.4517(11) -0.1748(7) 0.7292(6) 0.0925(11) Uiso 0.165 1 d PG . 2
Cl6 Cl 0.3988(14) -0.3601(6) 0.6815(7) 0.0925(11) Uiso 0.165 1 d PG B 2
C13 C 0.3766(11) -0.2775(8) 0.6805(8) 0.056(4) Uiso 0.11 1 d PG . 3
H13 H 0.3128 -0.2685 0.7127 0.084 Uiso 0.11 1 d PG . 3
Cl7 Cl 0.5229(14) -0.2731(10) 0.7432(9) 0.0925(11) Uiso 0.11 1 d PG . 3
Cl8 Cl 0.3613(17) -0.1898(9) 0.6129(10) 0.0925(11) Uiso 0.11 1 d PG . 3
Cl9 Cl 0.3509(18) -0.3828(8) 0.6356(11) 0.0925(11) Uiso 0.11 1 d PG . 3
O1W O 0.3404(10) -0.1817(8) 0.4826(7) 0.038(2) Uiso 0.25 1 d P C 4

loop_
_atom_site_aniso_label
_atom_site_aniso_U_11
_atom_site_aniso_U_22
_atom_site_aniso_U_33
_atom_site_aniso_U_23
_atom_site_aniso_U_13
_atom_site_aniso_U_12
Cu1 0.0405(4) 0.0265(4) 0.0438(4) 0.000 0.0004(3) 0.000
N1 0.0415(19) 0.0409(19) 0.051(2) -0.0075(16) -0.0034(16) -0.0092(15)
S1 0.0616(7) 0.0492(7) 0.0383(6) -0.0075(5) 0.0019(5) -0.0159(5)
O1 0.0461(18) 0.052(2) 0.080(3) -0.0013(19) -0.0102(17) -0.0090(16)
O2 0.0442(16) 0.0330(14) 0.0492(18) -0.0014(12) -0.0007(14) -0.0046(12)
C1 0.072(4) 0.092(5) 0.094(5) -0.033(4) -0.006(4) 0.024(4)
C2 0.053(3) 0.048(3) 0.054(3) -0.005(2) 0.002(2) -0.005(2)
C3 0.044(2) 0.039(2) 0.040(2) -0.0047(17) 0.0027(17) -0.0102(17)
C4 0.041(2) 0.040(2) 0.038(2) 0.0036(16) 0.0045(17) -0.0123(17)
C5 0.039(2) 0.058(3) 0.051(3) 0.002(2) 0.0063(19) -0.010(2)
C6 0.043(2) 0.038(2) 0.042(2) -0.0063(17) -0.0017(17) -0.0047(17)
C7 0.055(3) 0.042(2) 0.042(2) -0.0034(18) -0.0039(19) -0.016(2)
C8 0.060(3) 0.045(2) 0.042(2) -0.0059(19) 0.000(2) -0.016(2)
C9 0.041(2) 0.046(2) 0.052(3) -0.012(2) -0.0052(19) -0.0096(19)
C10 0.047(2) 0.043(2) 0.047(2) -0.0112(19) -0.0067(19) -0.0047(19)

loop_
_atom_type_symbol
_atom_type_description
_atom_type_scat_dispersion_real
_atom_type_scat_dispersion_imag
_atom_type_scat_source
C C 0.0033 0.0016 'International Tables Vol C Tables 4.2.6.8 and 6.1.1.4'
H H 0.0000 0.0000 'International Tables Vol C Tables 4.2.6.8 and 6.1.1.4'
N N 0.0061 0.0033 'International Tables Vol C Tables 4.2.6.8 and 6.1.1.4'
O O 0.0106 0.0060 'International Tables Vol C Tables 4.2.6.8 and 6.1.1.4'
S S 0.1246 0.1234 'International Tables Vol C Tables 4.2.6.8 and 6.1.1.4'
Cu Cu 0.3201 1.2651 'International Tables Vol C Tables 4.2.6.8 and 6.1.1.4'
Cl Cl 0.1484 0.1585 'International Tables Vol C Tables 4.2.6.8 and 6.1.1.4'

loop_
_geom_angle_atom_site_label_1
_geom_angle_atom_site_label_2
_geom_angle_atom_site_label_3
_geom_angle
_geom_angle_site_symmetry_1
_geom_angle_site_symmetry_3
O2 Cu1 O2 179.51(17) . 2_656
O2 Cu1 O1 93.75(13) . 2_656
O2 Cu1 O1 86.61(13) 2_656 2_656
O2 Cu1 O1 86.61(13) . .
O2 Cu1 O1 93.75(13) 2_656 .
O1 Cu1 O1 85.1(2) 2_656 .
O2 Cu1 N1 91.74(13) . 3
O2 Cu1 N1 87.93(14) 2_656 3
O1 Cu1 N1 173.04(14) 2_656 3
O1 Cu1 N1 90.92(16) . 3
O2 Cu1 N1 87.93(14) . 4_556
O2 Cu1 N1 91.74(13) 2_656 4_556
O1 Cu1 N1 90.92(16) 2_656 4_556
O1 Cu1 N1 173.04(14) . 4_556
N1 Cu1 N1 93.6(2) 3 4_556
C8 N1 C9 116.6(4) . .
C8 N1 Cu1 121.5(3) . 3_445
C9 N1 Cu1 121.7(3) . 3_445
C6 S1 C3 103.9(2) . .
C2 O1 Cu1 125.6(4) . .
C4 O2 Cu1 130.4(3) . .
C2 C1 H1A 109.5 . .
C2 C1 H1B 109.5 . .
H1A C1 H1B 109.5 . .
C2 C1 H1C 109.5 . .
H1A C1 H1C 109.5 . .
H1B C1 H1C 109.5 . .
O1 C2 C3 123.9(5) . .
O1 C2 C1 116.2(5) . .
C3 C2 C1 119.9(5) . .
C4 C3 C2 123.8(4) . .
C4 C3 S1 117.8(3) . .
C2 C3 S1 118.5(4) . .
O2 C4 C3 125.1(4) . .
O2 C4 C5 114.4(4) . .
C3 C4 C5 120.5(4) . .
C4 C5 H5A 109.5 . .
C4 C5 H5B 109.5 . .
H5A C5 H5B 109.5 . .
C4 C5 H5C 109.5 . .
H5A C5 H5C 109.5 . .
H5B C5 H5C 109.5 . .
C7 C6 C10 117.5(4) . .
C7 C6 S1 124.1(3) . .
C10 C6 S1 118.4(4) . .
C8 C7 C6 119.0(4) . .
C8 C7 H7 120.5 . .
C6 C7 H7 120.5 . .
N1 C8 C7 123.7(4) . .
N1 C8 H8 118.2 . .
C7 C8 H8 118.2 . .
N1 C9 C10 124.0(4) . .
N1 C9 H9 118.0 . .
C10 C9 H9 118.0 . .
C9 C10 C6 119.2(4) . .
C9 C10 H10 120.4 . .
C6 C10 H10 120.4 . .
Cl3 C11 Cl2 112.2 . .
Cl3 C11 Cl1 110.0 . .
Cl2 C11 Cl1 110.9 . .
Cl3 Cl3 C11 142.9(11) 7_546 .
Cl6 C12 Cl5 112.2 . .
Cl6 C12 Cl4 110.0 . .
Cl5 C12 Cl4 110.9 . .
Cl6 C12 H11 86.7 . .
Cl5 C12 H11 142.1 . .
Cl4 C12 H11 90.9 . .
Cl6 C12 H12 107.8 . .
Cl5 C12 H12 107.9 . .
Cl4 C12 H12 107.8 . .
Cl6 C12 H13 76.4 . .
Cl5 C12 H13 90.9 . .
Cl4 C12 H13 151.3 . .
H12 C12 H13 45.5 . .
Cl5 Cl5 C12 139.8(5) 2_656 .
Cl7 C13 Cl8 120.3(6) 2_656 .
Cl7 C13 Cl9 116.4(3) 2_656 .
Cl8 C13 Cl9 112.2 . .
Cl8 C13 Cl7 110.0 . .
Cl9 C13 Cl7 110.9 . .
Cl7 Cl7 C13 100(3) 2_656 2_656
Cl7 Cl7 C13 61(3) 2_656 .
C13 Cl7 C13 159.7(12) 2_656 .

loop_
_geom_bond_atom_site_label_1
_geom_bond_atom_site_label_2
_geom_bond_distance
_geom_bond_site_symmetry_2
Cu1 O2 1.946(3) .
Cu1 O2 1.946(3) 2_656
Cu1 O1 2.117(4) 2_656
Cu1 O1 2.117(4) .
Cu1 N1 2.159(4) 3
Cu1 N1 2.159(4) 4_556
N1 C8 1.338(6) .
N1 C9 1.341(6) .
N1 Cu1 2.159(4) 3_445
S1 C6 1.758(5) .
S1 C3 1.761(4) .
O1 C2 1.259(6) .
O2 C4 1.265(5) .
C1 C2 1.518(9) .
C1 H1A 0.9800 .
C1 H1B 0.9800 .
C1 H1C 0.9800 .
C2 C3 1.427(7) .
C3 C4 1.413(6) .
C4 C5 1.500(6) .
C5 H5A 0.9800 .
C5 H5B 0.9800 .
C5 H5C 0.9800 .
C6 C7 1.393(6) .
C6 C10 1.393(6) .
C7 C8 1.375(7) .
C7 H7 0.9500 .
C8 H8 0.9500 .
C9 C10 1.364(7) .
C9 H9 0.9500 .
C10 H10 0.9500 .
C11 Cl3 1.7429 .
C11 Cl2 1.7453 .
C11 Cl1 1.7536 .
C11 H11 0.9998 .
C11 H12 1.0786 .
Cl1 H12 1.5641 .
Cl1 H13 1.5318 .
Cl3 Cl3 1.511(13) 7_546
C12 Cl6 1.7429 .
C12 Cl5 1.7453 .
C12 Cl4 1.7535 .
C12 H12 0.9998 .
C12 H13 1.0381 .
Cl5 Cl5 1.16(2) 2_656
Cl6 H13 1.8067 .
C13 Cl7 1.55(3) 2_656
C13 Cl8 1.7429 .
C13 Cl9 1.7453 .
C13 Cl7 1.7536 .
C13 H12 1.2982 .
C13 H13 0.9997 .
Cl7 Cl7 0.60(3) 2_656
Cl7 C13 1.55(3) 2_656

loop_
_geom_torsion_atom_site_label_1
_geom_torsion_atom_site_label_2
_geom_torsion_atom_site_label_3
_geom_torsion_atom_site_label_4
_geom_torsion
_geom_torsion_site_symmetry_1
_geom_torsion_site_symmetry_4
O2 Cu1 O1 C2 -23.1(5) . .
O2 Cu1 O1 C2 157.3(5) 2_656 .
O1 Cu1 O1 C2 71.0(4) 2_656 .
N1 Cu1 O1 C2 -114.8(5) 3 .
O1 Cu1 O2 C4 -66.2(4) 2_656 .
O1 Cu1 O2 C4 18.8(4) . .
N1 Cu1 O2 C4 109.6(4) 3 .
N1 Cu1 O2 C4 -156.9(4) 4_556 .
Cu1 O1 C2 C3 20.1(8) . .
Cu1 O1 C2 C1 -159.5(5) . .
O1 C2 C3 C4 -4.1(8) . .
C1 C2 C3 C4 175.5(6) . .
O1 C2 C3 S1 175.6(4) . .
C1 C2 C3 S1 -4.8(8) . .
C6 S1 C3 C4 -85.3(4) . .
C6 S1 C3 C2 95.0(4) . .
Cu1 O2 C4 C3 -11.1(6) . .
Cu1 O2 C4 C5 169.0(3) . .
C2 C3 C4 O2 -1.9(7) . .
S1 C3 C4 O2 178.4(3) . .
C2 C3 C4 C5 178.1(4) . .
S1 C3 C4 C5 -1.6(6) . .
C3 S1 C6 C7 -2.6(5) . .
C3 S1 C6 C10 177.5(4) . .
C10 C6 C7 C8 1.5(7) . .
S1 C6 C7 C8 -178.4(4) . .
C9 N1 C8 C7 -0.6(8) . .
Cu1 N1 C8 C7 174.1(4) 3_445 .
C6 C7 C8 N1 -0.6(8) . .
C8 N1 C9 C10 0.8(7) . .
Cu1 N1 C9 C10 -173.9(4) 3_445 .
N1 C9 C10 C6 0.2(8) . .
C7 C6 C10 C9 -1.3(7) . .
S1 C6 C10 C9 178.6(4) . .
Cl2 C11 Cl3 Cl3 85.5(18) . 7_546
Cl1 C11 Cl3 Cl3 -150.5(18) . 7_546
Cl6 C12 Cl5 Cl5 13(3) . 2_656
Cl4 C12 Cl5 Cl5 -110(3) . 2_656
Cl8 C13 Cl7 Cl7 124.89(13) . 2_656
Cl9 C13 Cl7 Cl7 -110.34(13) . 2_656
Cl7 C13 Cl7 C13 14(2) 2_656 2_656
Cl8 C13 Cl7 C13 139(2) . 2_656
Cl9 C13 Cl7 C13 -96(2) . 2_656
